data_7053854
loop_
_publ_author_name
'Yao, Guiyang'
'Li, Yajun'
'Zhu, Yongtao'
'Pan, Yingming'
'Huang, Fuping'
'Wang, Hengshan'
'Liao, Zhixin'

_publ_section_title
;
 Protonation-controlled axial chirality in maleopimaric imides
;
_journal_issue 2
_journal_name_full 'New Journal of Chemistry'
_journal_page_first 693
_journal_paper_doi 10.1039/c3nj01194a
_journal_volume 38
_journal_year 2014
_chemical_formula_sum 'C34 H40 N2 O4'
_chemical_formula_weight 540.68
_chemical_name_systematic
; 
 ? 
;
_space_group_IT_number 19
_symmetry_space_group_name_Hall 'P 2ac 2ab'
_symmetry_space_group_name_H-M 'P 21 21 21'
_atom_sites_solution_hydrogens geom
_atom_sites_solution_primary direct
_atom_sites_solution_secondary difmap
_audit_creation_method SHELXL-97
_cell_angle_alpha 90.00
_cell_angle_beta 90.00
_cell_angle_gamma 90.00
_cell_formula_units_Z 4
_cell_length_a 8.54394(18)
_cell_length_b 14.0556(4)
_cell_length_c 24.3015(7)
_cell_measurement_temperature 293(2)
_cell_volume 2918.37(13)
_computing_structure_refinement 'SHELXL-97 (Sheldrick, 1997)'
_computing_structure_solution 'SHELXS-97 (Sheldrick, 1990)'
_diffrn_ambient_temperature 293(2)
_diffrn_measured_fraction_theta_full 0.999
_diffrn_measured_fraction_theta_max 0.999
_diffrn_radiation_monochromator graphite
_diffrn_radiation_source 'fine-focus sealed tube'
_diffrn_radiation_type MoK\a
_diffrn_radiation_wavelength 0.71073
_diffrn_reflns_av_R_equivalents 0.0444
_diffrn_reflns_av_sigmaI/netI 0.0248
_diffrn_reflns_limit_h_max 10
_diffrn_reflns_limit_h_min -10
_diffrn_reflns_limit_k_max 17
_diffrn_reflns_limit_k_min -17
_diffrn_reflns_limit_l_max 30
_diffrn_reflns_limit_l_min -30
_diffrn_reflns_number 36456
_diffrn_reflns_theta_full 26.37
_diffrn_reflns_theta_max 26.37
_diffrn_reflns_theta_min 2.90
_exptl_absorpt_coefficient_mu 0.080
_exptl_absorpt_correction_T_max 0.9810
_exptl_absorpt_correction_T_min 0.9656
_exptl_crystal_density_diffrn 1.231
_exptl_crystal_density_method 'not measured'
_exptl_crystal_F_000 1160
_exptl_crystal_size_max 0.44
_exptl_crystal_size_mid 0.35
_exptl_crystal_size_min 0.24
_refine_diff_density_max 0.194
_refine_diff_density_min -0.131
_refine_diff_density_rms 0.030
_refine_ls_abs_structure_details 'Flack H D (1983), Acta Cryst. A39, 876-881'
_refine_ls_abs_structure_Flack 0.7(14)
_refine_ls_extinction_method none
_refine_ls_goodness_of_fit_ref 1.037
_refine_ls_hydrogen_treatment constr
_refine_ls_matrix_type full
_refine_ls_number_parameters 366
_refine_ls_number_reflns 5974
_refine_ls_number_restraints 0
_refine_ls_restrained_S_all 1.037
_refine_ls_R_factor_all 0.0476
_refine_ls_R_factor_gt 0.0431
_refine_ls_shift/su_max 0.000
_refine_ls_shift/su_mean 0.000
_refine_ls_structure_factor_coef Fsqd
_refine_ls_weighting_details 'calc w=1/[\s^2^(Fo^2^)+(0.0508P)^2^+0.5494P] where P=(Fo^2^+2Fc^2^)/3'
_refine_ls_weighting_scheme calc
_refine_ls_wR_factor_gt 0.1085
_refine_ls_wR_factor_ref 0.1118
_reflns_number_gt 5434
_reflns_number_total 5974
_reflns_threshold_expression >2sigma(I)
_cod_data_source_file c3nj01194a.txt
_cod_data_source_block whs-zyt-5f
_cod_database_code 7053854

loop_
_symmetry_equiv_pos_as_xyz
'x, y, z'
'-x+1/2, -y, z+1/2'
'x+1/2, -y+1/2, -z'
'-x, y+1/2, -z+1/2'

loop_
_atom_site_label
_atom_site_type_symbol
_atom_site_fract_x
_atom_site_fract_y
_atom_site_fract_z
_atom_site_U_iso_or_equiv
_atom_site_adp_type
_atom_site_occupancy
_atom_site_symmetry_multiplicity
_atom_site_calc_flag
_atom_site_refinement_flags
O1 O 0.9495(4) 0.36923(18) -0.02042(10) 0.1368(11) Uani 1 1 d .
O2 O 0.8854(3) 0.35903(14) 0.06587(9) 0.0992(7) Uani 1 1 d .
O3 O 1.30550(18) 0.71098(13) 0.19948(8) 0.0728(5) Uani 1 1 d .
O4 O 0.9958(2) 0.92417(13) 0.28818(7) 0.0724(5) Uani 1 1 d .
N1 N 1.3741(2) 0.76487(14) 0.32668(8) 0.0607(5) Uani 1 1 d .
N2 N 1.1785(2) 0.83113(12) 0.24505(7) 0.0531(4) Uani 1 1 d .
C0AA C 0.8836(3) 0.40201(16) 0.01789(10) 0.0640(6) Uani 1 1 d .
C1 C 1.4718(3) 0.7336(2) 0.36451(11) 0.0796(7) Uani 1 1 d .
H1 H 1.4453 0.6776 0.3826 0.095 Uiso 1 1 calc R
C2 C 1.6109(3) 0.7772(2) 0.37962(12) 0.0825(8) Uani 1 1 d .
H2 H 1.6744 0.7505 0.4066 0.099 Uiso 1 1 calc R
C3 C 1.6526(3) 0.8592(2) 0.35441(10) 0.0700(6) Uani 1 1 d .
H3 H 1.7459 0.8893 0.3636 0.084 Uiso 1 1 calc R
C4 C 1.5533(2) 0.89838(15) 0.31418(8) 0.0532(5) Uani 1 1 d .
C5 C 1.5855(3) 0.98556(16) 0.28715(9) 0.0578(5) Uani 1 1 d .
H5 H 1.6753 1.0197 0.2961 0.069 Uiso 1 1 calc R
C6 C 1.4872(3) 1.01909(17) 0.24873(11) 0.0669(6) Uani 1 1 d .
H6 H 1.5086 1.0768 0.2316 0.080 Uiso 1 1 calc R
C7 C 1.3494(3) 0.96696(16) 0.23383(10) 0.0615(6) Uani 1 1 d .
H7 H 1.2828 0.9897 0.2066 0.074 Uiso 1 1 calc R
C8 C 1.3177(2) 0.88436(15) 0.25994(9) 0.0528(5) Uani 1 1 d .
C9 C 1.4151(2) 0.84724(15) 0.30102(8) 0.0497(4) Uani 1 1 d .
C10 C 1.1854(2) 0.74601(15) 0.21497(8) 0.0511(5) Uani 1 1 d .
C11 C 1.0191(2) 0.71051(14) 0.20657(7) 0.0439(4) Uani 1 1 d .
H11 H 1.0059 0.6489 0.2248 0.053 Uiso 1 1 calc R
C12 C 0.9158(2) 0.78524(14) 0.23481(8) 0.0465(4) Uani 1 1 d .
H12 H 0.8522 0.7552 0.2635 0.056 Uiso 1 1 calc R
C13 C 1.0280(2) 0.85623(16) 0.26045(8) 0.0523(5) Uani 1 1 d .
C14 C 0.8078(2) 0.83261(14) 0.19108(8) 0.0461(4) Uani 1 1 d .
H14 H 0.7467 0.8846 0.2072 0.055 Uiso 1 1 calc R
C15 C 0.7002(2) 0.75332(15) 0.16885(8) 0.0489(4) Uani 1 1 d .
H15A H 0.6296 0.7796 0.1416 0.059 Uiso 1 1 calc R
H15B H 0.6377 0.7277 0.1987 0.059 Uiso 1 1 calc R
C16 C 0.7985(2) 0.67258(12) 0.14258(7) 0.0387(4) Uani 1 1 d .
H16 H 0.7877 0.6174 0.1669 0.046 Uiso 1 1 calc R
C17 C 0.97616(19) 0.70101(12) 0.14389(7) 0.0369(4) Uani 1 1 d .
C18 C 0.9933(2) 0.79962(12) 0.12070(7) 0.0398(4) Uani 1 1 d .
H18 H 1.0600 0.8122 0.0913 0.048 Uiso 1 1 calc R
C19 C 0.9089(2) 0.86797(13) 0.14409(8) 0.0435(4) Uani 1 1 d .
C20 C 0.8997(3) 0.96990(14) 0.12387(9) 0.0582(5) Uani 1 1 d .
H20 H 0.9825 0.9787 0.0964 0.070 Uiso 1 1 calc R
C21 C 0.9267(4) 1.04284(16) 0.16972(12) 0.0814(8) Uani 1 1 d .
H21A H 0.8507 1.0335 0.1983 0.122 Uiso 1 1 calc R
H21B H 0.9163 1.1059 0.1550 0.122 Uiso 1 1 calc R
H21C H 1.0300 1.0348 0.1846 0.122 Uiso 1 1 calc R
C22 C 0.7444(4) 0.9889(2) 0.09573(12) 0.0846(8) Uani 1 1 d .
H22A H 0.7311 0.9452 0.0658 0.127 Uiso 1 1 calc R
H22B H 0.7431 1.0529 0.0819 0.127 Uiso 1 1 calc R
H22C H 0.6608 0.9807 0.1217 0.127 Uiso 1 1 calc R
C23 C 0.7389(2) 0.64014(13) 0.08483(7) 0.0402(4) Uani 1 1 d .
C24 C 0.5710(2) 0.60202(17) 0.09170(9) 0.0558(5) Uani 1 1 d .
H24A H 0.5679 0.5598 0.1233 0.067 Uiso 1 1 calc R
H24B H 0.5014 0.6550 0.0992 0.067 Uiso 1 1 calc R
C25 C 0.5111(3) 0.54836(18) 0.04115(10) 0.0641(6) Uani 1 1 d .
H25A H 0.4059 0.5254 0.0482 0.077 Uiso 1 1 calc R
H25B H 0.5068 0.5914 0.0100 0.077 Uiso 1 1 calc R
C26 C 0.6158(3) 0.46556(17) 0.02755(10) 0.0629(6) Uani 1 1 d .
H26A H 0.5765 0.4346 -0.0053 0.075 Uiso 1 1 calc R
H26B H 0.6108 0.4198 0.0574 0.075 Uiso 1 1 calc R
C27 C 0.7902(2) 0.49375(15) 0.01800(8) 0.0504(5) Uani 1 1 d .
C28 C 0.8115(3) 0.53995(19) -0.03853(8) 0.0651(6) Uani 1 1 d .
H28A H 0.7495 0.5968 -0.0405 0.098 Uiso 1 1 calc R
H28B H 0.7785 0.4964 -0.0666 0.098 Uiso 1 1 calc R
H28C H 0.9198 0.5556 -0.0439 0.098 Uiso 1 1 calc R
C29 C 0.8472(2) 0.55590(13) 0.06762(7) 0.0409(4) Uani 1 1 d .
H29 H 0.8475 0.5128 0.0993 0.049 Uiso 1 1 calc R
C30 C 1.0161(2) 0.58923(13) 0.06179(8) 0.0447(4) Uani 1 1 d .
H30A H 1.0215 0.6400 0.0348 0.054 Uiso 1 1 calc R
H30B H 1.0804 0.5370 0.0488 0.054 Uiso 1 1 calc R
C31 C 1.0787(2) 0.62490(13) 0.11707(8) 0.0432(4) Uani 1 1 d .
H31A H 1.0878 0.5713 0.1420 0.052 Uiso 1 1 calc R
H31B H 1.1828 0.6507 0.1116 0.052 Uiso 1 1 calc R
C32 C 0.7353(3) 0.72251(15) 0.04290(8) 0.0518(5) Uani 1 1 d .
H32A H 0.6802 0.7756 0.0584 0.078 Uiso 1 1 calc R
H32B H 0.6831 0.7020 0.0100 0.078 Uiso 1 1 calc R
H32C H 0.8405 0.7412 0.0341 0.078 Uiso 1 1 calc R
C33 C 0.9596(5) 0.2680(2) 0.06906(19) 0.1268(15) Uani 1 1 d .
H33A H 1.0565 0.2696 0.0491 0.190 Uiso 1 1 calc R
H33B H 0.8921 0.2206 0.0534 0.190 Uiso 1 1 calc R
H33C H 0.9799 0.2526 0.1069 0.190 Uiso 1 1 calc R

loop_
_atom_site_aniso_label
_atom_site_aniso_U_11
_atom_site_aniso_U_22
_atom_site_aniso_U_33
_atom_site_aniso_U_23
_atom_site_aniso_U_13
_atom_site_aniso_U_12
O1 0.209(3) 0.1018(16) 0.0998(16) -0.0206(14) 0.0363(18) 0.0618(19)
O2 0.144(2) 0.0612(10) 0.0923(14) 0.0075(10) 0.0010(13) 0.0311(12)
O3 0.0458(8) 0.0761(10) 0.0964(12) -0.0321(9) -0.0174(8) 0.0152(8)
O4 0.0603(9) 0.0879(12) 0.0689(10) -0.0372(9) 0.0024(8) 0.0027(9)
N1 0.0593(11) 0.0636(11) 0.0593(10) 0.0059(9) -0.0077(9) -0.0166(9)
N2 0.0468(9) 0.0562(9) 0.0564(10) -0.0131(8) -0.0079(8) 0.0023(8)
C0AA 0.0721(15) 0.0535(12) 0.0665(14) -0.0166(11) -0.0011(12) -0.0032(11)
C1 0.0778(17) 0.0869(18) 0.0741(16) 0.0203(14) -0.0131(14) -0.0193(14)
C2 0.0688(15) 0.104(2) 0.0748(16) 0.0220(15) -0.0163(13) -0.0120(15)
C3 0.0579(13) 0.0896(17) 0.0625(13) -0.0040(13) -0.0039(11) -0.0192(13)
C4 0.0468(11) 0.0601(12) 0.0528(11) -0.0183(9) 0.0111(9) -0.0120(9)
C5 0.0536(12) 0.0605(13) 0.0593(12) -0.0152(10) 0.0070(10) -0.0102(10)
C6 0.0710(14) 0.0512(12) 0.0787(15) -0.0038(11) 0.0161(13) -0.0064(11)
C7 0.0671(14) 0.0540(12) 0.0633(13) 0.0013(10) 0.0021(11) 0.0081(11)
C8 0.0492(11) 0.0523(11) 0.0570(11) -0.0090(9) 0.0048(9) 0.0001(9)
C9 0.0501(11) 0.0525(11) 0.0465(10) -0.0078(9) 0.0028(8) -0.0037(9)
C10 0.0460(10) 0.0556(11) 0.0516(11) -0.0057(9) -0.0108(9) 0.0087(10)
C11 0.0465(10) 0.0441(9) 0.0412(9) 0.0044(7) -0.0052(8) 0.0012(8)
C12 0.0448(10) 0.0570(11) 0.0377(9) -0.0015(8) 0.0041(8) -0.0022(9)
C13 0.0510(11) 0.0650(13) 0.0408(10) -0.0086(9) -0.0009(8) 0.0013(10)
C14 0.0409(9) 0.0500(10) 0.0475(10) -0.0089(8) 0.0032(8) 0.0067(8)
C15 0.0382(9) 0.0602(12) 0.0483(10) -0.0063(9) 0.0059(8) 0.0012(9)
C16 0.0356(8) 0.0429(9) 0.0375(8) 0.0030(7) 0.0036(7) -0.0028(7)
C17 0.0354(8) 0.0389(8) 0.0366(8) 0.0009(7) 0.0002(7) 0.0018(7)
C18 0.0394(9) 0.0405(9) 0.0395(8) 0.0027(7) 0.0034(7) -0.0019(8)
C19 0.0436(9) 0.0424(9) 0.0444(9) -0.0020(8) -0.0030(8) 0.0033(8)
C20 0.0684(13) 0.0436(10) 0.0626(12) 0.0028(9) 0.0035(11) 0.0075(10)
C21 0.104(2) 0.0438(11) 0.0959(19) -0.0053(12) -0.0168(16) 0.0049(13)
C22 0.105(2) 0.0580(14) 0.0907(19) 0.0015(13) -0.0284(16) 0.0234(15)
C23 0.0365(9) 0.0453(10) 0.0388(9) -0.0006(7) -0.0002(7) -0.0002(7)
C24 0.0417(10) 0.0673(13) 0.0585(12) -0.0088(10) 0.0026(9) -0.0086(10)
C25 0.0463(11) 0.0770(15) 0.0689(13) -0.0105(11) -0.0026(10) -0.0126(11)
C26 0.0598(13) 0.0651(13) 0.0637(13) -0.0118(11) -0.0076(11) -0.0140(11)
C27 0.0530(11) 0.0515(11) 0.0467(10) -0.0077(9) -0.0015(9) -0.0030(9)
C28 0.0728(14) 0.0815(15) 0.0410(10) -0.0074(10) -0.0048(10) 0.0014(13)
C29 0.0444(10) 0.0412(9) 0.0372(8) 0.0006(7) -0.0001(7) -0.0020(8)
C30 0.0423(9) 0.0447(9) 0.0471(10) -0.0042(8) 0.0065(8) 0.0034(8)
C31 0.0357(9) 0.0427(9) 0.0511(10) -0.0046(8) -0.0010(8) 0.0045(8)
C32 0.0568(12) 0.0514(11) 0.0472(10) 0.0028(9) -0.0088(9) 0.0077(9)
C33 0.152(4) 0.0628(17) 0.165(4) 0.009(2) -0.024(3) 0.030(2)

loop_
_atom_type_symbol
_atom_type_description
_atom_type_scat_dispersion_real
_atom_type_scat_dispersion_imag
_atom_type_scat_source
C C 0.0033 0.0016 'International Tables Vol C Tables 4.2.6.8 and 6.1.1.4'
H H 0.0000 0.0000 'International Tables Vol C Tables 4.2.6.8 and 6.1.1.4'
N N 0.0061 0.0033 'International Tables Vol C Tables 4.2.6.8 and 6.1.1.4'
O O 0.0106 0.0060 'International Tables Vol C Tables 4.2.6.8 and 6.1.1.4'

loop_
_geom_angle_atom_site_label_1
_geom_angle_atom_site_label_2
_geom_angle_atom_site_label_3
_geom_angle
C0AA O2 C33 117.7(3)
C1 N1 C9 116.1(2)
C13 N2 C10 113.38(17)
C13 N2 C8 124.22(16)
C10 N2 C8 122.35(16)
O1 C0AA O2 121.0(3)
O1 C0AA C27 125.7(3)
O2 C0AA C27 113.3(2)
N1 C1 C2 125.5(3)
N1 C1 H1 117.2
C2 C1 H1 117.2
C3 C2 C1 118.8(3)
C3 C2 H2 120.6
C1 C2 H2 120.6
C2 C3 C4 119.3(2)
C2 C3 H3 120.4
C4 C3 H3 120.4
C3 C4 C5 122.91(19)
C3 C4 C9 117.4(2)
C5 C4 C9 119.7(2)
C6 C5 C4 120.3(2)
C6 C5 H5 119.8
C4 C5 H5 119.8
C5 C6 C7 120.7(2)
C5 C6 H6 119.6
C7 C6 H6 119.6
C8 C7 C6 119.1(2)
C8 C7 H7 120.5
C6 C7 H7 120.5
C7 C8 C9 122.4(2)
C7 C8 N2 119.4(2)
C9 C8 N2 118.23(18)
N1 C9 C8 119.35(18)
N1 C9 C4 122.8(2)
C8 C9 C4 117.82(19)
O3 C10 N2 123.33(19)
O3 C10 C11 128.56(18)
N2 C10 C11 108.10(16)
C10 C11 C12 104.66(16)
C10 C11 C17 112.10(16)
C12 C11 C17 110.94(14)
C10 C11 H11 109.7
C12 C11 H11 109.7
C17 C11 H11 109.7
C13 C12 C11 105.68(16)
C13 C12 C14 111.92(16)
C11 C12 C14 109.16(14)
C13 C12 H12 110.0
C11 C12 H12 110.0
C14 C12 H12 110.0
O4 C13 N2 124.5(2)
O4 C13 C12 127.50(19)
N2 C13 C12 107.95(16)
C19 C14 C15 108.23(15)
C19 C14 C12 108.50(15)
C15 C14 C12 106.45(16)
C19 C14 H14 111.2
C15 C14 H14 111.2
C12 C14 H14 111.2
C14 C15 C16 110.50(15)
C14 C15 H15A 109.5
C16 C15 H15A 109.5
C14 C15 H15B 109.5
C16 C15 H15B 109.5
H15A C15 H15B 108.1
C15 C16 C23 114.05(15)
C15 C16 C17 109.23(14)
C23 C16 C17 114.07(13)
C15 C16 H16 106.3
C23 C16 H16 106.3
C17 C16 H16 106.3
C18 C17 C31 115.43(14)
C18 C17 C16 108.74(14)
C31 C17 C16 111.56(14)
C18 C17 C11 105.19(14)
C31 C17 C11 109.80(14)
C16 C17 C11 105.47(14)
C19 C18 C17 116.96(15)
C19 C18 H18 121.5
C17 C18 H18 121.5
C18 C19 C14 113.22(16)
C18 C19 C20 124.93(18)
C14 C19 C20 121.63(16)
C22 C20 C19 111.0(2)
C22 C20 C21 110.0(2)
C19 C20 C21 112.88(18)
C22 C20 H20 107.6
C19 C20 H20 107.6
C21 C20 H20 107.6
C20 C21 H21A 109.5
C20 C21 H21B 109.5
H21A C21 H21B 109.5
C20 C21 H21C 109.5
H21A C21 H21C 109.5
H21B C21 H21C 109.5
C20 C22 H22A 109.5
C20 C22 H22B 109.5
H22A C22 H22B 109.5
C20 C22 H22C 109.5
H22A C22 H22C 109.5
H22B C22 H22C 109.5
C24 C23 C32 108.30(16)
C24 C23 C29 108.50(16)
C32 C23 C29 113.86(15)
C24 C23 C16 107.93(14)
C32 C23 C16 112.41(15)
C29 C23 C16 105.63(14)
C25 C24 C23 113.34(17)
C25 C24 H24A 108.9
C23 C24 H24A 108.9
C25 C24 H24B 108.9
C23 C24 H24B 108.9
H24A C24 H24B 107.7
C26 C25 C24 111.01(19)
C26 C25 H25A 109.4
C24 C25 H25A 109.4
C26 C25 H25B 109.4
C24 C25 H25B 109.4
H25A C25 H25B 108.0
C25 C26 C27 113.86(18)
C25 C26 H26A 108.8
C27 C26 H26A 108.8
C25 C26 H26B 108.8
C27 C26 H26B 108.8
H26A C26 H26B 107.7
C0AA C27 C28 107.26(18)
C0AA C27 C26 106.70(18)
C28 C27 C26 110.78(19)
C0AA C27 C29 108.17(16)
C28 C27 C29 114.67(17)
C26 C27 C29 108.92(16)
C27 C28 H28A 109.5
C27 C28 H28B 109.5
H28A C28 H28B 109.5
C27 C28 H28C 109.5
H28A C28 H28C 109.5
H28B C28 H28C 109.5
C30 C29 C23 110.68(15)
C30 C29 C27 113.22(15)
C23 C29 C27 116.45(15)
C30 C29 H29 105.1
C23 C29 H29 105.1
C27 C29 H29 105.1
C29 C30 C31 110.51(15)
C29 C30 H30A 109.5
C31 C30 H30A 109.5
C29 C30 H30B 109.5
C31 C30 H30B 109.5
H30A C30 H30B 108.1
C17 C31 C30 113.76(15)
C17 C31 H31A 108.8
C30 C31 H31A 108.8
C17 C31 H31B 108.8
C30 C31 H31B 108.8
H31A C31 H31B 107.7
C23 C32 H32A 109.5
C23 C32 H32B 109.5
H32A C32 H32B 109.5
C23 C32 H32C 109.5
H32A C32 H32C 109.5
H32B C32 H32C 109.5
O2 C33 H33A 109.5
O2 C33 H33B 109.5
H33A C33 H33B 109.5
O2 C33 H33C 109.5
H33A C33 H33C 109.5
H33B C33 H33C 109.5

loop_
_geom_bond_atom_site_label_1
_geom_bond_atom_site_label_2
_geom_bond_distance
O1 C0AA 1.181(3)
O2 C0AA 1.313(3)
O2 C33 1.431(4)
O3 C10 1.199(3)
O4 C13 1.201(3)
N1 C1 1.317(3)
N1 C9 1.361(3)
N2 C13 1.385(3)
N2 C10 1.403(3)
N2 C8 1.451(3)
C0AA C27 1.517(3)
C1 C2 1.386(4)
C1 H1 0.9300
C2 C3 1.353(4)
C2 H2 0.9300
C3 C4 1.407(3)
C3 H3 0.9300
C4 C5 1.417(3)
C4 C9 1.419(3)
C5 C6 1.342(4)
C5 H5 0.9300
C6 C7 1.433(3)
C6 H6 0.9300
C7 C8 1.351(3)
C7 H7 0.9300
C8 C9 1.401(3)
C10 C11 1.519(3)
C11 C12 1.534(3)
C11 C17 1.572(2)
C11 H11 0.9800
C12 C13 1.517(3)
C12 C14 1.557(3)
C12 H12 0.9800
C14 C19 1.516(3)
C14 C15 1.543(3)
C14 H14 0.9800
C15 C16 1.550(3)
C15 H15A 0.9700
C15 H15B 0.9700
C16 C23 1.561(2)
C16 C17 1.570(2)
C16 H16 0.9800
C17 C18 1.503(2)
C17 C31 1.529(2)
C18 C19 1.329(3)
C18 H18 0.9300
C19 C20 1.517(3)
C20 C22 1.516(4)
C20 C21 1.532(3)
C20 H20 0.9800
C21 H21A 0.9600
C21 H21B 0.9600
C21 H21C 0.9600
C22 H22A 0.9600
C22 H22B 0.9600
C22 H22C 0.9600
C23 C24 1.541(3)
C23 C32 1.543(3)
C23 C29 1.560(3)
C24 C25 1.530(3)
C24 H24A 0.9700
C24 H24B 0.9700
C25 C26 1.505(3)
C25 H25A 0.9700
C25 H25B 0.9700
C26 C27 1.559(3)
C26 H26A 0.9700
C26 H26B 0.9700
C27 C28 1.530(3)
C27 C29 1.567(3)
C28 H28A 0.9600
C28 H28B 0.9600
C28 H28C 0.9600
C29 C30 1.523(3)
C29 H29 0.9800
C30 C31 1.531(3)
C30 H30A 0.9700
C30 H30B 0.9700
C31 H31A 0.9700
C31 H31B 0.9700
C32 H32A 0.9600
C32 H32B 0.9600
C32 H32C 0.9600
C33 H33A 0.9600
C33 H33B 0.9600
C33 H33C 0.9600

loop_
_geom_torsion_atom_site_label_1
_geom_torsion_atom_site_label_2
_geom_torsion_atom_site_label_3
_geom_torsion_atom_site_label_4
_geom_torsion
C33 O2 C0AA O1 -4.5(5)
C33 O2 C0AA C27 175.0(3)
C9 N1 C1 C2 -0.3(4)
N1 C1 C2 C3 0.5(5)
C1 C2 C3 C4 0.7(4)
C2 C3 C4 C5 177.8(2)
C2 C3 C4 C9 -1.9(3)
C3 C4 C5 C6 179.4(2)
C9 C4 C5 C6 -0.9(3)
C4 C5 C6 C7 -0.9(3)
C5 C6 C7 C8 1.5(3)
C6 C7 C8 C9 -0.4(3)
C6 C7 C8 N2 -179.96(19)
C13 N2 C8 C7 -75.4(3)
C10 N2 C8 C7 107.2(2)
C13 N2 C8 C9 105.0(2)
C10 N2 C8 C9 -72.5(3)
C1 N1 C9 C8 179.4(2)
C1 N1 C9 C4 -0.9(3)
C7 C8 C9 N1 178.3(2)
N2 C8 C9 N1 -2.1(3)
C7 C8 C9 C4 -1.4(3)
N2 C8 C9 C4 178.22(17)
C3 C4 C9 N1 2.0(3)
C5 C4 C9 N1 -177.64(19)
C3 C4 C9 C8 -178.3(2)
C5 C4 C9 C8 2.0(3)
C13 N2 C10 O3 -177.6(2)
C8 N2 C10 O3 0.1(3)
C13 N2 C10 C11 2.7(2)
C8 N2 C10 C11 -179.60(18)
O3 C10 C11 C12 -179.3(2)
N2 C10 C11 C12 0.4(2)
O3 C10 C11 C17 -58.9(3)
N2 C10 C11 C17 120.76(17)
C10 C11 C12 C13 -3.02(19)
C17 C11 C12 C13 -124.12(16)
C10 C11 C12 C14 117.51(17)
C17 C11 C12 C14 -3.6(2)
C10 N2 C13 O4 177.0(2)
C8 N2 C13 O4 -0.7(4)
C10 N2 C13 C12 -4.7(2)
C8 N2 C13 C12 177.64(19)
C11 C12 C13 O4 -177.1(2)
C14 C12 C13 O4 64.2(3)
C11 C12 C13 N2 4.7(2)
C14 C12 C13 N2 -114.03(19)
C13 C12 C14 C19 64.07(19)
C11 C12 C14 C19 -52.6(2)
C13 C12 C14 C15 -179.66(15)
C11 C12 C14 C15 63.72(19)
C19 C14 C15 C16 56.7(2)
C12 C14 C15 C16 -59.77(19)
C14 C15 C16 C23 -132.47(16)
C14 C15 C16 C17 -3.5(2)
C15 C16 C17 C18 -50.08(18)
C23 C16 C17 C18 78.87(17)
C15 C16 C17 C31 -178.52(15)
C23 C16 C17 C31 -49.57(19)
C15 C16 C17 C11 62.31(17)
C23 C16 C17 C11 -168.74(14)
C10 C11 C17 C18 -60.37(19)
C12 C11 C17 C18 56.23(18)
C10 C11 C17 C31 64.42(19)
C12 C11 C17 C31 -178.97(15)
C10 C11 C17 C16 -175.25(15)
C12 C11 C17 C16 -58.64(18)
C31 C17 C18 C19 -178.24(16)
C16 C17 C18 C19 55.5(2)
C11 C17 C18 C19 -57.1(2)
C17 C18 C19 C14 -0.1(2)
C17 C18 C19 C20 -174.77(17)
C15 C14 C19 C18 -57.3(2)
C12 C14 C19 C18 57.8(2)
C15 C14 C19 C20 117.56(19)
C12 C14 C19 C20 -127.32(19)
C18 C19 C20 C22 105.5(2)
C14 C19 C20 C22 -68.7(3)
C18 C19 C20 C21 -130.5(2)
C14 C19 C20 C21 55.3(3)
C15 C16 C23 C24 -61.1(2)
C17 C16 C23 C24 172.46(15)
C15 C16 C23 C32 58.3(2)
C17 C16 C23 C32 -68.18(19)
C15 C16 C23 C29 -176.98(14)
C17 C16 C23 C29 56.55(18)
C32 C23 C24 C25 70.5(2)
C29 C23 C24 C25 -53.6(2)
C16 C23 C24 C25 -167.60(18)
C23 C24 C25 C26 58.3(3)
C24 C25 C26 C27 -56.5(3)
O1 C0AA C27 C28 -5.6(4)
O2 C0AA C27 C28 174.8(2)
O1 C0AA C27 C26 113.1(3)
O2 C0AA C27 C26 -66.4(3)
O1 C0AA C27 C29 -129.8(3)
O2 C0AA C27 C29 50.6(3)
C25 C26 C27 C0AA 167.37(19)
C25 C26 C27 C28 -76.2(2)
C25 C26 C27 C29 50.8(2)
C24 C23 C29 C30 -178.43(16)
C32 C23 C29 C30 60.9(2)
C16 C23 C29 C30 -62.92(18)
C24 C23 C29 C27 50.4(2)
C32 C23 C29 C27 -70.3(2)
C16 C23 C29 C27 165.90(15)
C0AA C27 C29 C30 65.6(2)
C28 C27 C29 C30 -54.0(2)
C26 C27 C29 C30 -178.76(17)
C0AA C27 C29 C23 -164.38(17)
C28 C27 C29 C23 76.0(2)
C26 C27 C29 C23 -48.8(2)
C23 C29 C30 C31 62.82(19)
C27 C29 C30 C31 -164.34(16)
C18 C17 C31 C30 -78.4(2)
C16 C17 C31 C30 46.4(2)
C11 C17 C31 C30 162.92(15)
C29 C30 C31 C17 -53.6(2)
